data_4312303
loop_
_publ_author_name
'Elvira C. Riesgo'
'Yi-Zhen Hu'
'Randolph P. Thummel'

_publ_section_title
;
 Cu(I) Complexes of 3,3'-Polymethylene Bridged Derivatives of
 2,2'-Bi-1,10-Phenanthroline
;
_journal_name_full 'Inorganic Chemistry'
_journal_page_first 6648
_journal_page_last 6654
_journal_paper_doi 10.1021/ic0300417
_journal_volume 42
_journal_year 2003
_chemical_formula_moiety 'C52 H32 N8 Cu2 2+, 2 P F6 -, 4 C2 H3 N'
_chemical_formula_sum 'C60 H44 Cu2 F12 N12 P2'
_chemical_formula_weight 1350.09
_chemical_name_systematic
;
?
;
_space_group_IT_number 70
_symmetry_cell_setting orthorhombic
_symmetry_space_group_name_Hall '-F 2uv 2vw'
_symmetry_space_group_name_H-M 'F d d d :2'
_atom_sites_solution_hydrogens geom
_atom_sites_solution_primary direct
_atom_sites_solution_secondary difmap
_audit_creation_method SHELXL-97
_cell_angle_alpha 90.00
_cell_angle_beta 90.00
_cell_angle_gamma 90.00
_cell_formula_units_Z 8
_cell_length_a 19.9779(13)
_cell_length_b 22.2432(14)
_cell_length_c 25.9316(17)
_cell_measurement_reflns_used 5624
_cell_measurement_temperature 223(2)
_cell_measurement_theta_max 23.25
_cell_measurement_theta_min 2.41
_cell_volume 11523.3(13)
_computing_cell_refinement 'Bruker SAINT software (Bruker, 1999)'
_computing_data_collection 'Siemens SMART software (Siemens, 1996)'
_computing_data_reduction 'Bruker SAINT software (Bruker, 1999)'
_computing_structure_refinement 'SHELXL-97 (Sheldrick, 1997)'
_computing_structure_solution 'SHELXS-97 (Sheldrick, 1997)'
_diffrn_ambient_temperature 223(2)
_diffrn_detector_area_resol_mean 1K
_diffrn_measured_fraction_theta_full 0.989
_diffrn_measured_fraction_theta_max 0.989
_diffrn_measurement_device_type 'Siemens SMART CCD'
_diffrn_measurement_method CCD
_diffrn_radiation_monochromator graphite
_diffrn_radiation_source 'fine-focus sealed tube'
_diffrn_radiation_type MoK\a
_diffrn_radiation_wavelength 0.71073
_diffrn_reflns_av_R_equivalents 0.0613
_diffrn_reflns_av_sigmaI/netI 0.0415
_diffrn_reflns_limit_h_max 22
_diffrn_reflns_limit_h_min 0
_diffrn_reflns_limit_k_max 24
_diffrn_reflns_limit_k_min 0
_diffrn_reflns_limit_l_max 28
_diffrn_reflns_limit_l_min 0
_diffrn_reflns_number 12272
_diffrn_reflns_theta_full 23.25
_diffrn_reflns_theta_max 23.25
_diffrn_reflns_theta_min 2.41
_diffrn_standards_decay_% 0.0
_exptl_absorpt_coefficient_mu 0.885
_exptl_absorpt_correction_T_max 0.2808
_exptl_absorpt_correction_T_min 0.4455
_exptl_absorpt_correction_type empirical
_exptl_crystal_colour 'Very dark olive green'
_exptl_crystal_density_diffrn 1.556
_exptl_crystal_density_method 'not measured'
_exptl_crystal_description Octahedron
_exptl_crystal_F_000 5472
_exptl_crystal_size_max 0.20
_exptl_crystal_size_mid 0.15
_exptl_crystal_size_min 0.15
_refine_diff_density_max 0.667
_refine_diff_density_min -0.848
_refine_diff_density_rms 0.096
_refine_ls_extinction_coef 0.00011(5)
_refine_ls_extinction_expression Fc^*^=kFc[1+0.001xFc^2^\l^3^/sin(2\q)]^-1/4^
_refine_ls_extinction_method SHELXL
_refine_ls_goodness_of_fit_ref 1.217
_refine_ls_hydrogen_treatment mixed
_refine_ls_matrix_type full
_refine_ls_number_parameters 194
_refine_ls_number_reflns 2059
_refine_ls_number_restraints 1
_refine_ls_restrained_S_all 1.217
_refine_ls_R_factor_all 0.0917
_refine_ls_R_factor_gt 0.0667
_refine_ls_shift/su_max 0.163
_refine_ls_shift/su_mean 0.022
_refine_ls_structure_factor_coef Fsqd
_refine_ls_weighting_details 'calc w=1/[\s^2^(Fo^2^)+(0.0769P)^2^+186.3518P] where P=(Fo^2^+2Fc^2^)/3'
_refine_ls_weighting_scheme calc
_refine_ls_wR_factor_gt 0.1702
_refine_ls_wR_factor_ref 0.1966
_reflns_number_gt 1550
_reflns_number_total 2254
_reflns_threshold_expression >4sigma(I)
_cod_data_source_file ic0300417.cif
_cod_data_source_block ic0300417.cif
_cod_depositor_comments
;
The following automatic conversions were performed:

'_symmetry_cell_setting' value 'Orthorhombic' changed to
'orthorhombic' according to the built-in table from CIF Core
dictionary named 'cif_core.dic' version 2.4.1 from
2010-06-29.

'_exptl_absorpt_correction_type' value 'Empirical'
changed to 'empirical' according to the built-in table from CIF Core
dictionary named 'cif_core.dic' version 2.4.1 from 2010-06-29.

Automatic conversion script
Id: cif_fix_values 1646 2011-03-28 12:23:43Z adriana 
;
_cod_original_sg_symbol_H-M 'F d d d'
_cod_original_formula_sum 'C60 H44 F12 N12 P2 Cu2'
_cod_database_code 4312303

loop_
_symmetry_equiv_pos_as_xyz
'x, y, z'
'-x+3/4, -y+3/4, z'
'-x+3/4, y, -z+3/4'
'x, -y+3/4, -z+3/4'
'x, y+1/2, z+1/2'
'-x+3/4, -y+5/4, z+1/2'
'-x+3/4, y+1/2, -z+5/4'
'x, -y+5/4, -z+5/4'
'x+1/2, y, z+1/2'
'-x+5/4, -y+3/4, z+1/2'
'-x+5/4, y, -z+5/4'
'x+1/2, -y+3/4, -z+5/4'
'x+1/2, y+1/2, z'
'-x+5/4, -y+5/4, z'
'-x+5/4, y+1/2, -z+3/4'
'x+1/2, -y+5/4, -z+3/4'
'-x, -y, -z'
'x-3/4, y-3/4, -z'
'x-3/4, -y, z-3/4'
'-x, y-3/4, z-3/4'
'-x, -y+1/2, -z+1/2'
'x-3/4, y-1/4, -z+1/2'
'x-3/4, -y+1/2, z-1/4'
'-x, y-1/4, z-1/4'
'-x+1/2, -y, -z+1/2'
'x-1/4, y-3/4, -z+1/2'
'x-1/4, -y, z-1/4'
'-x+1/2, y-3/4, z-1/4'
'-x+1/2, -y+1/2, -z'
'x-1/4, y-1/4, -z'
'x-1/4, -y+1/2, z-3/4'
'-x+1/2, y-1/4, z-3/4'

loop_
_atom_site_label
_atom_site_type_symbol
_atom_site_fract_x
_atom_site_fract_y
_atom_site_fract_z
_atom_site_U_iso_or_equiv
_atom_site_adp_type
_atom_site_occupancy
_atom_site_symmetry_multiplicity
_atom_site_calc_flag
_atom_site_refinement_flags
_atom_site_disorder_assembly
_atom_site_disorder_group
Cu Cu 0.1250 0.55938(5) 0.6250 0.0306(4) Uani 1 2 d S . .
N1 N 0.0969(3) 0.5328(2) 0.69740(18) 0.0298(12) Uani 1 1 d . . .
C2 C 0.0378(3) 0.5118(3) 0.7135(3) 0.0354(15) Uani 1 1 d . . .
H2 H 0.0059 0.5011 0.6886 0.042 Uiso 1 1 calc R . .
C3 C 0.0211(4) 0.5050(3) 0.7652(3) 0.0427(18) Uani 1 1 d . . .
H3 H -0.0215 0.4909 0.7746 0.051 Uiso 1 1 calc R . .
C4 C 0.0673(4) 0.5189(3) 0.8021(3) 0.0426(18) Uani 1 1 d . . .
H4 H 0.0563 0.5148 0.8371 0.051 Uiso 1 1 calc R . .
C5 C 0.1306(4) 0.5391(3) 0.7880(2) 0.0361(16) Uani 1 1 d . . .
C6 C 0.1850(4) 0.5522(3) 0.8231(2) 0.0426(18) Uani 1 1 d . . .
H6 H 0.1778 0.5474 0.8587 0.051 Uiso 1 1 calc R . .
C7 C 0.2450(4) 0.5707(3) 0.8069(2) 0.0437(18) Uani 1 1 d . . .
H7 H 0.2795 0.5767 0.8310 0.052 Uiso 1 1 calc R . .
C8 C 0.2577(3) 0.5818(3) 0.7526(2) 0.0331(15) Uani 1 1 d . . .
C9 C 0.3190(3) 0.6014(3) 0.7322(2) 0.0352(15) Uani 1 1 d . . .
H9 H 0.3562 0.6053 0.7541 0.042 Uiso 1 1 calc R . .
C10 C 0.3254(3) 0.6149(3) 0.6808(2) 0.0336(15) Uani 1 1 d . . .
C11 C 0.2664(3) 0.6124(3) 0.6511(2) 0.0291(14) Uani 1 1 d . . .
N12 N 0.2085(3) 0.5896(2) 0.66759(17) 0.0269(12) Uani 1 1 d . . .
C13 C 0.2040(3) 0.5724(3) 0.7181(2) 0.0292(14) Uani 1 1 d . . .
C14 C 0.1426(3) 0.5470(3) 0.7342(2) 0.0288(15) Uani 1 1 d . . .
C15 C 0.3878(3) 0.6349(3) 0.6534(3) 0.0400(17) Uani 1 1 d . . .
H15A H 0.4270 0.6179 0.6709 0.048 Uiso 1 1 calc R . .
H15B H 0.3912 0.6788 0.6552 0.048 Uiso 1 1 calc R . .
N3 N 0.1232(5) 0.5364(4) 0.9481(3) 0.079(2) Uani 1 1 d . . .
C16 C 0.0792(6) 0.5576(4) 0.9684(4) 0.075(3) Uani 1 1 d . . .
C17 C 0.0220(8) 0.5847(6) 0.9955(7) 0.140(6) Uani 1 1 d . . .
P1 P 0.1227(11) 0.2756(8) 0.6284(8) 0.055(2) Uiso 0.134(3) 1 d PG A -1
F1 F 0.0575(13) 0.2349(12) 0.6327(12) 0.083(6) Uiso 0.134(3) 1 d PG A -1
F2 F 0.1879(14) 0.3162(11) 0.6241(13) 0.083(6) Uiso 0.134(3) 1 d PG A -1
F3 F 0.1149(17) 0.2941(11) 0.6873(8) 0.083(6) Uiso 0.134(3) 1 d PG A -1
F4 F 0.1305(15) 0.2570(14) 0.5695(8) 0.083(6) Uiso 0.134(3) 1 d PG A -1
F5 F 0.0777(16) 0.3313(12) 0.6119(11) 0.083(6) Uiso 0.134(3) 1 d PG A -1
F6 F 0.1677(15) 0.2198(9) 0.6449(12) 0.083(6) Uiso 0.134(3) 1 d PG A -1
P1' P 0.1356(7) 0.2568(5) 0.6191(6) 0.055(2) Uiso 0.165(5) 1 d PG B -2
F1' F 0.2122(7) 0.2535(12) 0.6026(9) 0.092(6) Uiso 0.165(5) 1 d PG B -2
F2' F 0.0590(7) 0.2601(13) 0.6356(9) 0.092(6) Uiso 0.165(5) 1 d PG B -2
F3' F 0.1232(13) 0.3081(11) 0.5774(10) 0.092(6) Uiso 0.165(5) 1 d PG B -2
F4' F 0.1479(14) 0.2055(10) 0.6608(10) 0.092(6) Uiso 0.165(5) 1 d PG B -2
F5' F 0.1535(12) 0.3065(11) 0.6610(10) 0.092(6) Uiso 0.165(5) 1 d PG B -2
F6' F 0.1177(14) 0.2071(11) 0.5773(10) 0.092(6) Uiso 0.165(5) 1 d PG B -2
P1" P 0.1383(5) 0.2976(5) 0.6167(4) 0.055(2) Uiso 0.201(5) 1 d PG C -3
F1" F 0.0601(5) 0.2870(11) 0.6237(9) 0.113(6) Uiso 0.201(5) 1 d PG C -3
F2" F 0.2164(6) 0.3082(10) 0.6096(9) 0.113(6) Uiso 0.201(5) 1 d PG C -3
F3" F 0.1456(11) 0.3086(10) 0.6770(4) 0.113(6) Uiso 0.201(5) 1 d PG C -3
F4" F 0.1310(12) 0.2867(11) 0.5563(4) 0.113(6) Uiso 0.201(5) 1 d PG C -3
F5" F 0.1513(10) 0.2278(4) 0.6251(10) 0.113(6) Uiso 0.201(5) 1 d PG C -3
F6" F 0.1252(13) 0.3674(5) 0.6083(8) 0.113(6) Uiso 0.201(5) 1 d PG C -3

loop_
_atom_site_aniso_label
_atom_site_aniso_U_11
_atom_site_aniso_U_22
_atom_site_aniso_U_33
_atom_site_aniso_U_23
_atom_site_aniso_U_13
_atom_site_aniso_U_12
Cu 0.0350(7) 0.0404(7) 0.0163(6) 0.000 0.0004(5) 0.000
N1 0.037(3) 0.028(3) 0.024(3) 0.002(2) 0.001(2) 0.001(2)
C2 0.037(4) 0.037(4) 0.032(4) 0.003(3) 0.004(3) -0.001(3)
C3 0.045(4) 0.043(4) 0.040(4) 0.007(3) 0.015(4) -0.002(3)
C4 0.056(5) 0.043(4) 0.029(4) 0.004(3) 0.020(3) 0.012(4)
C5 0.050(4) 0.035(3) 0.023(3) 0.003(3) 0.005(3) 0.012(3)
C6 0.062(5) 0.050(4) 0.015(3) 0.005(3) -0.002(3) 0.010(4)
C7 0.057(5) 0.053(4) 0.022(3) 0.000(3) -0.012(3) 0.006(4)
C8 0.041(4) 0.033(3) 0.025(3) 0.000(3) -0.006(3) 0.008(3)
C9 0.037(4) 0.042(4) 0.026(3) -0.002(3) -0.011(3) 0.002(3)
C10 0.034(3) 0.033(4) 0.034(3) -0.001(3) -0.005(3) 0.001(3)
C11 0.035(4) 0.024(3) 0.028(3) -0.001(2) -0.001(3) 0.002(3)
N12 0.034(3) 0.030(3) 0.016(2) 0.001(2) 0.000(2) 0.000(2)
C13 0.044(4) 0.025(3) 0.019(3) 0.004(2) 0.001(3) 0.005(3)
C14 0.039(4) 0.025(3) 0.022(3) 0.001(2) 0.003(3) 0.008(3)
C15 0.031(4) 0.048(4) 0.042(4) 0.002(3) -0.008(3) 0.001(3)
N3 0.087(6) 0.096(6) 0.054(5) -0.001(4) 0.019(4) 0.025(5)
C16 0.092(7) 0.062(6) 0.070(6) -0.006(5) 0.028(6) -0.003(5)
C17 0.136(12) 0.092(9) 0.194(16) -0.019(10) 0.095(12) 0.022(8)

loop_
_atom_type_symbol
_atom_type_description
_atom_type_scat_dispersion_real
_atom_type_scat_dispersion_imag
_atom_type_scat_source
C C 0.0033 0.0016 'International Tables Vol C Tables 4.2.6.8 and 6.1.1.4'
H H 0.0000 0.0000 'International Tables Vol C Tables 4.2.6.8 and 6.1.1.4'
N N 0.0061 0.0033 'International Tables Vol C Tables 4.2.6.8 and 6.1.1.4'
F F 0.0171 0.0103 'International Tables Vol C Tables 4.2.6.8 and 6.1.1.4'
P P 0.1023 0.0942 'International Tables Vol C Tables 4.2.6.8 and 6.1.1.4'
Cu Cu 0.3201 1.2651 'International Tables Vol C Tables 4.2.6.8 and 6.1.1.4'

loop_
_geom_angle_atom_site_label_1
_geom_angle_atom_site_label_2
_geom_angle_atom_site_label_3
_geom_angle
_geom_angle_site_symmetry_1
_geom_angle_site_symmetry_3
_geom_angle_publ_flag
N1 Cu N1 146.5(3) 11_455 . ?
N1 Cu N12 80.12(19) 11_455 11_455 ?
N1 Cu N12 110.80(19) . 11_455 ?
N1 Cu N12 110.80(19) 11_455 . ?
N1 Cu N12 80.12(19) . . ?
N12 Cu N12 142.9(3) 11_455 . ?
N1 Cu Cu 106.77(14) 11_455 14_455 ?
N1 Cu Cu 106.77(14) . 14_455 ?
N12 Cu Cu 71.45(13) 11_455 14_455 ?
N12 Cu Cu 71.45(13) . 14_455 ?
C2 N1 C14 117.1(5) . . ?
C2 N1 Cu 129.1(4) . . ?
C14 N1 Cu 113.2(4) . . ?
N1 C2 C3 123.5(6) . . ?
C4 C3 C2 119.3(7) . . ?
C3 C4 C5 120.2(6) . . ?
C4 C5 C14 116.8(6) . . ?
C4 C5 C6 125.6(6) . . ?
C14 C5 C6 117.6(6) . . ?
C7 C6 C5 122.6(6) . . ?
C6 C7 C8 121.0(6) . . ?
C9 C8 C13 118.0(5) . . ?
C9 C8 C7 124.9(6) . . ?
C13 C8 C7 117.1(6) . . ?
C10 C9 C8 121.1(6) . . ?
C9 C10 C11 116.4(6) . . ?
C9 C10 C15 127.0(6) . . ?
C11 C10 C15 116.6(6) . . ?
N12 C11 C10 124.4(5) . . ?
N12 C11 C11 116.3(4) . 8 ?
C10 C11 C11 119.3(4) . 8 ?
C11 N12 C13 118.1(5) . . ?
C11 N12 Cu 129.7(4) . . ?
C13 N12 Cu 111.1(4) . . ?
N12 C13 C8 121.0(6) . . ?
N12 C13 C14 116.9(6) . . ?
C8 C13 C14 122.1(5) . . ?
N1 C14 C13 117.9(5) . . ?
N1 C14 C5 123.0(6) . . ?
C13 C14 C5 119.0(6) . . ?
C10 C15 C15 111.5(4) . 8 ?
N3 C16 C17 179.1(13) . . ?
F3 P1 F1 90.0 . . ?
F3 P1 F5 90.0 . . ?
F1 P1 F5 90.0 . . ?
F3 P1 F2 90.0 . . ?
F1 P1 F2 180.0 . . ?
F5 P1 F2 90.0 . . ?
F3 P1 F6 90.0 . . ?
F1 P1 F6 90.0 . . ?
F5 P1 F6 180.0(16) . . ?
F2 P1 F6 90.0 . . ?
F3 P1 F4 180(3) . . ?
F1 P1 F4 90.0 . . ?
F5 P1 F4 90.0 . . ?
F2 P1 F4 90.0 . . ?
F6 P1 F4 90.0 . . ?
F3' P1' F5' 90.0 . . ?
F3' P1' F2' 90.0 . . ?
F5' P1' F2' 90.0 . . ?
F3' P1' F6' 90.0 . . ?
F5' P1' F6' 180.0 . . ?
F2' P1' F6' 90.0 . . ?
F3' P1' F1' 90.0 . . ?
F5' P1' F1' 90.0 . . ?
F2' P1' F1' 180.0 . . ?
F6' P1' F1' 90.0 . . ?
F3' P1' F4' 180.0 . . ?
F5' P1' F4' 90.0 . . ?
F2' P1' F4' 90.0 . . ?
F6' P1' F4' 90.0 . . ?
F1' P1' F4' 90.0 . . ?
F5" P1" F1" 90.0 . . ?
F5" P1" F3" 90.0 . . ?
F1" P1" F3" 90.0 . . ?
F5" P1" F4" 90.0 . . ?
F1" P1" F4" 90.0 . . ?
F3" P1" F4" 180.0 . . ?
F5" P1" F2" 90.0 . . ?
F1" P1" F2" 180.0 . . ?
F3" P1" F2" 90.0 . . ?
F4" P1" F2" 90.0 . . ?
F5" P1" F6" 180.0 . . ?
F1" P1" F6" 90.0 . . ?
F3" P1" F6" 90.0 . . ?
F4" P1" F6" 90.0 . . ?
F2" P1" F6" 90.0 . . ?

loop_
_geom_bond_atom_site_label_1
_geom_bond_atom_site_label_2
_geom_bond_distance
_geom_bond_site_symmetry_2
_geom_bond_publ_flag
Cu N1 2.047(5) 11_455 ?
Cu N1 2.047(5) . ?
Cu N12 2.111(5) 11_455 ?
Cu N12 2.111(5) . ?
Cu Cu 2.919(2) 14_455 ?
N1 C2 1.337(8) . ?
N1 C14 1.359(8) . ?
C2 C3 1.388(9) . ?
C3 C4 1.365(10) . ?
C4 C5 1.392(10) . ?
C5 C14 1.425(9) . ?
C5 C6 1.447(10) . ?
C6 C7 1.336(10) . ?
C7 C8 1.451(9) . ?
C8 C9 1.402(9) . ?
C8 C13 1.414(9) . ?
C9 C10 1.373(9) . ?
C10 C11 1.408(9) . ?
C10 C15 1.502(9) . ?
C11 N12 1.334(8) . ?
C11 C11 1.464(12) 8 ?
N12 C13 1.368(7) . ?
C13 C14 1.412(9) . ?
C15 C15 1.540(13) 8 ?
N3 C16 1.127(12) . ?
C16 C17 1.471(15) . ?
P1 F3 1.5898 . ?
P1 F1 1.5900 . ?
P1 F5 1.5900 . ?
P1 F2 1.5900 . ?
P1 F6 1.5900 . ?
P1 F4 1.5901 . ?
P1' F3' 1.5899 . ?
P1' F5' 1.5899 . ?
P1' F2' 1.5899 . ?
P1' F6' 1.5900 . ?
P1' F1' 1.5901 . ?
P1' F4' 1.5902 . ?
P1" F5" 1.5897 . ?
P1" F1" 1.5897 . ?
P1" F3" 1.5898 . ?
P1" F4" 1.5901 . ?
P1" F2" 1.5901 . ?
P1" F6" 1.5904 . ?

loop_
_geom_torsion_atom_site_label_1
_geom_torsion_atom_site_label_2
_geom_torsion_atom_site_label_3
_geom_torsion_atom_site_label_4
_geom_torsion
_geom_torsion_site_symmetry_1
_geom_torsion_site_symmetry_2
_geom_torsion_site_symmetry_3
_geom_torsion_site_symmetry_4
_geom_torsion_publ_flag
N1 Cu N1 C2 -77.0(5) 11_455 . . . ?
N12 Cu N1 C2 27.0(6) 11_455 . . . ?
N12 Cu N1 C2 170.1(6) . . . . ?
Cu Cu N1 C2 103.0(5) 14_455 . . . ?
N1 Cu N1 C14 113.1(4) 11_455 . . . ?
N12 Cu N1 C14 -142.9(4) 11_455 . . . ?
N12 Cu N1 C14 0.2(4) . . . . ?
Cu Cu N1 C14 -66.9(4) 14_455 . . . ?
C14 N1 C2 C3 1.1(9) . . . . ?
Cu N1 C2 C3 -168.5(5) . . . . ?
N1 C2 C3 C4 -1.5(11) . . . . ?
C2 C3 C4 C5 -0.7(10) . . . . ?
C3 C4 C5 C14 3.0(9) . . . . ?
C3 C4 C5 C6 -176.4(6) . . . . ?
C4 C5 C6 C7 179.1(7) . . . . ?
C14 C5 C6 C7 -0.4(10) . . . . ?
C5 C6 C7 C8 3.2(11) . . . . ?
C6 C7 C8 C9 179.8(7) . . . . ?
C6 C7 C8 C13 0.4(10) . . . . ?
C13 C8 C9 C10 4.2(9) . . . . ?
C7 C8 C9 C10 -175.2(6) . . . . ?
C8 C9 C10 C11 4.7(9) . . . . ?
C8 C9 C10 C15 -178.5(6) . . . . ?
C9 C10 C11 N12 -10.4(9) . . . . ?
C15 C10 C11 N12 172.5(5) . . . . ?
C9 C10 C11 C11 167.8(6) . . . 8 ?
C15 C10 C11 C11 -9.3(10) . . . 8 ?
C10 C11 N12 C13 6.3(9) . . . . ?
C11 C11 N12 C13 -172.0(6) 8 . . . ?
C10 C11 N12 Cu -160.7(5) . . . . ?
C11 C11 N12 Cu 21.1(9) 8 . . . ?
N1 Cu N12 C11 25.5(5) 11_455 . . . ?
N1 Cu N12 C11 172.5(5) . . . . ?
N12 Cu N12 C11 -75.9(5) 11_455 . . . ?
Cu Cu N12 C11 -75.9(5) 14_455 . . . ?
N1 Cu N12 C13 -142.2(4) 11_455 . . . ?
N1 Cu N12 C13 4.9(4) . . . . ?
N12 Cu N12 C13 116.4(4) 11_455 . . . ?
Cu Cu N12 C13 116.4(4) 14_455 . . . ?
C11 N12 C13 C8 3.6(8) . . . . ?
Cu N12 C13 C8 172.9(5) . . . . ?
C11 N12 C13 C14 -178.5(5) . . . . ?
Cu N12 C13 C14 -9.2(6) . . . . ?
C9 C8 C13 N12 -8.7(9) . . . . ?
C7 C8 C13 N12 170.8(6) . . . . ?
C9 C8 C13 C14 173.5(6) . . . . ?
C7 C8 C13 C14 -7.0(9) . . . . ?
C2 N1 C14 C13 -176.6(5) . . . . ?
Cu N1 C14 C13 -5.4(7) . . . . ?
C2 N1 C14 C5 1.5(8) . . . . ?
Cu N1 C14 C5 172.7(5) . . . . ?
N12 C13 C14 N1 10.1(8) . . . . ?
C8 C13 C14 N1 -172.0(5) . . . . ?
N12 C13 C14 C5 -168.0(5) . . . . ?
C8 C13 C14 C5 9.8(9) . . . . ?
C4 C5 C14 N1 -3.5(9) . . . . ?
C6 C5 C14 N1 175.9(6) . . . . ?
C4 C5 C14 C13 174.5(5) . . . . ?
C6 C5 C14 C13 -6.0(9) . . . . ?
C9 C10 C15 C15 150.5(7) . . . 8 ?
C11 C10 C15 C15 -32.7(9) . . . 8 ?
